data_4084777
loop_
_publ_author_name
'Hao, Jingjun'
'Vabre, Boris'
'Zargarian, Davit'

_publ_section_title
;
 POCOP-Ligated Nickel Siloxide Complexes: Syntheses, Characterization, and
 Reactivities
;
_journal_issue 22
_journal_name_full Organometallics
_journal_page_first 6568
_journal_paper_doi 10.1021/om500916d
_journal_volume 33
_journal_year 2014
_chemical_compound_source 'Synthesized by the authors. See text'
_chemical_formula_moiety 'C33 H48 Ni O3 P2 Si'
_chemical_formula_sum 'C33 H48 Ni O3 P2 Si'
_chemical_formula_weight 641.45
_chemical_name_systematic
; 
 ? 
;
_space_group_IT_number 14
_symmetry_cell_setting monoclinic
_symmetry_space_group_name_Hall '-P 2ybc'
_symmetry_space_group_name_H-M 'P 1 21/c 1'
_atom_sites_solution_hydrogens geom
_atom_sites_solution_primary direct
_atom_sites_solution_secondary difmap
_audit_creation_method SHELXL-97
_cell_angle_alpha 90
_cell_angle_beta 99.974(1)
_cell_angle_gamma 90
_cell_formula_units_Z 4
_cell_length_a 10.8571(2)
_cell_length_b 15.7956(3)
_cell_length_c 19.8942(4)
_cell_measurement_reflns_used 25277
_cell_measurement_temperature 100
_cell_measurement_theta_max 70.80
_cell_measurement_theta_min 3.59
_cell_volume 3360.18(11)
_computing_cell_refinement 'SAINT V7.68A(Bruker AXS, 2009)'
_computing_data_collection 'APEX2  (Bruker AXS, 2009)'
_computing_data_reduction 'SAINT V7.68A(Bruker AXS, 2009)'
_computing_molecular_graphics 'SHELXTL  (Bruker AXS, 2003)'
_computing_publication_material 'UdMX (Maris, 2004)'
_computing_structure_refinement 'SHELXL97 (Sheldrick, 2008)'
_computing_structure_solution 'SHELXS97 (Sheldrick, 2008)'
_diffrn_ambient_temperature 100
_diffrn_detector_area_resol_mean 8.3
_diffrn_measured_fraction_theta_full 0.996
_diffrn_measured_fraction_theta_max 0.996
_diffrn_measurement_device_type 'Bruker APEX II'
_diffrn_measurement_method \w
_diffrn_radiation_monochromator 'Quazar MX'
_diffrn_radiation_source 'Incoatec I\muS Microsource '
_diffrn_radiation_type CuK\a
_diffrn_radiation_wavelength 1.54178
_diffrn_reflns_av_R_equivalents 0.031
_diffrn_reflns_av_sigmaI/netI 0.0146
_diffrn_reflns_limit_h_max 13
_diffrn_reflns_limit_h_min -13
_diffrn_reflns_limit_k_max 19
_diffrn_reflns_limit_k_min -19
_diffrn_reflns_limit_l_max 24
_diffrn_reflns_limit_l_min -24
_diffrn_reflns_number 67150
_diffrn_reflns_theta_full 71.21
_diffrn_reflns_theta_max 71.21
_diffrn_reflns_theta_min 3.59
_exptl_absorpt_coefficient_mu 2.309
_exptl_absorpt_correction_T_max 0.8706
_exptl_absorpt_correction_T_min 0.7778
_exptl_absorpt_correction_type multi-scan
_exptl_absorpt_process_details 'Sadabs (Sheldrick, 2008)'
_exptl_crystal_colour yellow
_exptl_crystal_density_diffrn 1.268
_exptl_crystal_density_method 'not measured'
_exptl_crystal_description block
_exptl_crystal_F_000 1368
_exptl_crystal_size_max 0.10
_exptl_crystal_size_mid 0.08
_exptl_crystal_size_min 0.06
_refine_diff_density_max 0.549
_refine_diff_density_min -0.247
_refine_diff_density_rms 0.056
_refine_ls_extinction_method none
_refine_ls_goodness_of_fit_ref 1.028
_refine_ls_hydrogen_treatment constr
_refine_ls_matrix_type full
_refine_ls_number_parameters 376
_refine_ls_number_reflns 6494
_refine_ls_number_restraints 0
_refine_ls_restrained_S_all 1.028
_refine_ls_R_factor_all 0.0354
_refine_ls_R_factor_gt 0.0333
_refine_ls_shift/su_max 0.001
_refine_ls_shift/su_mean 0.000
_refine_ls_structure_factor_coef Fsqd
_refine_ls_weighting_details 'calc w=1/[\s^2^(Fo^2^)+(0.0629P)^2^+1.1769P] where P=(Fo^2^+2Fc^2^)/3'
_refine_ls_weighting_scheme calc
_refine_ls_wR_factor_gt 0.0910
_refine_ls_wR_factor_ref 0.0931
_reflns_number_gt 6040
_reflns_number_total 6494
_reflns_threshold_expression I>2\s(I)
_cod_data_source_file om500916d_si_002.cif
_cod_data_source_block bors92
_cod_depositor_comments
;
The following automatic conversions were performed:

'_symmetry_cell_setting' value 'Monoclinic' changed to 'monoclinic'
according to
/home/saulius/struct/COD-crude-data--automatic-downloads/rss-feeds/ACS/lib/dictionaries/cif_core.dic
dictionary named 'cif_core.dic' version 2.4.2 from 2011-04-26.

Automatic conversion script
Id: cif_fix_values 2935 2014-11-11 08:27:57Z andrius 

 Adding full bibliography for 4084774--4084780.cif.
;
_cod_original_sg_symbol_H-M P21/c
_cod_database_code 4084777

loop_
_symmetry_equiv_pos_as_xyz
'x, y, z'
'-x, y+1/2, -z+1/2'
'-x, -y, -z'
'x, -y-1/2, z-1/2'

loop_
_atom_site_label
_atom_site_type_symbol
_atom_site_fract_x
_atom_site_fract_y
_atom_site_fract_z
_atom_site_U_iso_or_equiv
_atom_site_adp_type
_atom_site_occupancy
_atom_site_symmetry_multiplicity
_atom_site_calc_flag
_atom_site_refinement_flags
_atom_site_disorder_assembly
_atom_site_disorder_group
C2 C 1.00561(14) 0.23437(10) 0.14165(8) 0.0266(3) Uani 1 1 d . . .
H2A H 1.0564 0.2861 0.1400 0.032 Uiso 0.715(6) 1 calc PR A 1
H2B H 1.0543 0.1859 0.1287 0.032 Uiso 0.715(6) 1 calc PR A 1
H2C H 1.0263 0.2893 0.1624 0.032 Uiso 0.285(6) 1 d PR A 2
H2D H 1.0727 0.2185 0.1177 0.032 Uiso 0.285(6) 1 d PR A 2
C3 C 1.10040(14) 0.18957(11) 0.25904(8) 0.0279(3) Uani 1 1 d . . .
H3A H 1.1378 0.1445 0.2344 0.033 Uiso 0.715(6) 1 calc PR A 1
H3B H 1.1615 0.2365 0.2678 0.033 Uiso 0.715(6) 1 calc PR A 1
H3C H 1.1793 0.1672 0.2502 0.033 Uiso 0.285(6) 1 d PR A 2
H3D H 1.1091 0.2506 0.2630 0.033 Uiso 0.285(6) 1 d PR A 2
C10 C 0.89677(15) 0.16623(10) 0.39938(8) 0.0261(3) Uani 1 1 d . . .
H10 H 0.8071 0.1524 0.3999 0.031 Uiso 1 1 calc R . .
C11 C 0.90773(19) 0.26288(11) 0.39778(10) 0.0406(4) Uani 1 1 d . . .
H11A H 0.8747 0.2871 0.4364 0.061 Uiso 1 1 calc R . .
H11B H 0.8597 0.2845 0.3550 0.061 Uiso 1 1 calc R . .
H11C H 0.9958 0.2788 0.4010 0.061 Uiso 1 1 calc R . .
C12 C 0.97352(17) 0.13049(12) 0.46509(8) 0.0365(4) Uani 1 1 d . . .
H12A H 1.0628 0.1388 0.4645 0.055 Uiso 1 1 calc R . .
H12B H 0.9561 0.0699 0.4683 0.055 Uiso 1 1 calc R . .
H12C H 0.9508 0.1599 0.5045 0.055 Uiso 1 1 calc R . .
C13 C 0.95162(14) 0.00772(10) 0.33053(8) 0.0259(3) Uani 1 1 d . . .
H13 H 0.8878 -0.0122 0.3576 0.031 Uiso 1 1 calc R . .
C14 C 1.08117(16) -0.01937(11) 0.36797(9) 0.0355(4) Uani 1 1 d . . .
H14A H 1.0830 -0.0810 0.3739 0.053 Uiso 1 1 calc R . .
H14B H 1.0985 0.0081 0.4128 0.053 Uiso 1 1 calc R . .
H14C H 1.1448 -0.0026 0.3411 0.053 Uiso 1 1 calc R . .
C15 C 0.92360(17) -0.03411(11) 0.25975(9) 0.0348(4) Uani 1 1 d . . .
H15A H 0.9867 -0.0165 0.2328 0.052 Uiso 1 1 calc R . .
H15B H 0.8405 -0.0166 0.2364 0.052 Uiso 1 1 calc R . .
H15C H 0.9258 -0.0958 0.2650 0.052 Uiso 1 1 calc R . .
C20 C 0.74342(15) 0.10601(10) 0.05483(8) 0.0288(3) Uani 1 1 d . . .
H20 H 0.7276 0.1306 0.0078 0.035 Uiso 1 1 calc R . .
C21 C 0.85961(19) 0.04976(13) 0.06154(9) 0.0433(4) Uani 1 1 d . . .
H21A H 0.8805 0.0285 0.1084 0.065 Uiso 1 1 calc R . .
H21B H 0.9299 0.0828 0.0506 0.065 Uiso 1 1 calc R . .
H21C H 0.8428 0.0019 0.0299 0.065 Uiso 1 1 calc R . .
C22 C 0.62827(19) 0.05567(12) 0.06478(10) 0.0416(4) Uani 1 1 d . . .
H22A H 0.6169 0.0078 0.0330 0.062 Uiso 1 1 calc R . .
H22B H 0.5544 0.0923 0.0560 0.062 Uiso 1 1 calc R . .
H22C H 0.6394 0.0345 0.1117 0.062 Uiso 1 1 calc R . .
C23 C 0.64560(13) 0.26816(9) 0.09129(7) 0.0233(3) Uani 1 1 d . . .
H23 H 0.5656 0.2355 0.0857 0.028 Uiso 1 1 calc R . .
C24 C 0.64423(16) 0.33206(10) 0.14876(8) 0.0296(3) Uani 1 1 d . . .
H24A H 0.7255 0.3606 0.1589 0.044 Uiso 1 1 calc R . .
H24B H 0.6280 0.3025 0.1897 0.044 Uiso 1 1 calc R . .
H24C H 0.5784 0.3740 0.1346 0.044 Uiso 1 1 calc R . .
C25 C 0.65059(16) 0.31322(11) 0.02368(8) 0.0315(3) Uani 1 1 d . . .
H25A H 0.5760 0.3486 0.0112 0.047 Uiso 1 1 calc R . .
H25B H 0.6535 0.2711 -0.0121 0.047 Uiso 1 1 calc R . .
H25C H 0.7255 0.3489 0.0287 0.047 Uiso 1 1 calc R . .
C30 C 0.41737(13) 0.06682(9) 0.21338(7) 0.0229(3) Uani 1 1 d . A .
C31 C 0.37771(15) 0.11138(11) 0.15282(8) 0.0306(3) Uani 1 1 d . . .
H31 H 0.4235 0.1597 0.1429 0.037 Uiso 1 1 calc R . .
C32 C 0.27244(16) 0.08642(14) 0.10667(9) 0.0394(4) Uani 1 1 d . . .
H32 H 0.2477 0.1172 0.0655 0.047 Uiso 1 1 calc R . .
C33 C 0.20381(15) 0.01668(13) 0.12087(9) 0.0392(4) Uani 1 1 d . . .
H33 H 0.1327 -0.0010 0.0892 0.047 Uiso 1 1 calc R . .
C34 C 0.23912(15) -0.02690(11) 0.18097(9) 0.0346(4) Uani 1 1 d . . .
H34 H 0.1911 -0.0739 0.1914 0.042 Uiso 1 1 calc R . .
C35 C 0.34492(14) -0.00237(10) 0.22652(8) 0.0285(3) Uani 1 1 d . . .
H35 H 0.3686 -0.0334 0.2676 0.034 Uiso 1 1 calc R . .
C36 C 0.61219(13) 0.00439(9) 0.32919(7) 0.0227(3) Uani 1 1 d . A .
C37 C 0.63411(14) -0.07182(10) 0.29708(8) 0.0267(3) Uani 1 1 d . . .
H37 H 0.6195 -0.0743 0.2486 0.032 Uiso 1 1 calc R . .
C38 C 0.67651(16) -0.14376(11) 0.33401(9) 0.0326(3) Uani 1 1 d . . .
H38 H 0.6906 -0.1946 0.3109 0.039 Uiso 1 1 calc R . .
C39 C 0.69827(16) -0.14120(11) 0.40485(9) 0.0351(4) Uani 1 1 d . . .
H39 H 0.7279 -0.1902 0.4304 0.042 Uiso 1 1 calc R . .
C40 C 0.67673(16) -0.06723(11) 0.43824(8) 0.0324(3) Uani 1 1 d . . .
H40 H 0.6914 -0.0654 0.4867 0.039 Uiso 1 1 calc R . .
C41 C 0.63346(14) 0.00467(10) 0.40055(8) 0.0264(3) Uani 1 1 d . . .
H41 H 0.6181 0.0550 0.4240 0.032 Uiso 1 1 calc R . .
C42 C 0.50408(13) 0.18404(9) 0.33110(7) 0.0229(3) Uani 1 1 d . A .
C43 C 0.55598(15) 0.26570(10) 0.33746(8) 0.0276(3) Uani 1 1 d . . .
H43 H 0.6246 0.2785 0.3154 0.033 Uiso 1 1 calc R . .
C44 C 0.50900(18) 0.32833(10) 0.37538(8) 0.0338(4) Uani 1 1 d . . .
H44 H 0.5455 0.3832 0.3790 0.041 Uiso 1 1 calc R . .
C45 C 0.40878(17) 0.31041(11) 0.40789(9) 0.0360(4) Uani 1 1 d . . .
H45 H 0.3768 0.3529 0.4340 0.043 Uiso 1 1 calc R . .
C46 C 0.35521(15) 0.23024(11) 0.40228(8) 0.0332(4) Uani 1 1 d . . .
H46 H 0.2863 0.2179 0.4243 0.040 Uiso 1 1 calc R . .
C47 C 0.40266(14) 0.16807(10) 0.36436(8) 0.0276(3) Uani 1 1 d . . .
H47 H 0.3655 0.1135 0.3609 0.033 Uiso 1 1 calc R . .
C1A C 0.98309(18) 0.22151(18) 0.21422(10) 0.0253(7) Uani 0.715(6) 1 d P A 1
H1A H 0.9714 0.2800 0.2314 0.030 Uiso 0.715(6) 1 calc PR A 1
C1B C 1.00009(18) 0.16982(18) 0.19831(10) 0.0183(16) Uani 0.285(6) 1 d PR A 2
H1B H 1.0196 0.1143 0.1809 0.022 Uiso 0.285(6) 1 d PR A 2
Ni1 Ni 0.82856(2) 0.162078(16) 0.222909(12) 0.02137(9) Uani 1 1 d . . .
O1 O 1.07847(10) 0.15676(8) 0.32305(6) 0.0336(3) Uani 1 1 d . A .
O2 O 0.89201(10) 0.24214(8) 0.09277(5) 0.0310(3) Uani 1 1 d . A .
O3 O 0.66497(10) 0.13639(7) 0.23587(6) 0.0280(2) Uani 1 1 d . A .
P2 P 0.93568(3) 0.12349(2) 0.320039(17) 0.02186(10) Uani 1 1 d . A .
P4 P 0.77395(3) 0.19347(2) 0.116299(17) 0.02124(10) Uani 1 1 d . A .
Si1 Si 0.56124(3) 0.10115(2) 0.275273(19) 0.02039(10) Uani 1 1 d . . .

loop_
_atom_site_aniso_label
_atom_site_aniso_U_11
_atom_site_aniso_U_22
_atom_site_aniso_U_33
_atom_site_aniso_U_23
_atom_site_aniso_U_13
_atom_site_aniso_U_12
C2 0.0208(7) 0.0341(8) 0.0242(7) 0.0045(6) 0.0020(6) -0.0023(6)
C3 0.0218(7) 0.0364(8) 0.0247(7) 0.0054(6) 0.0021(6) -0.0030(6)
C10 0.0257(7) 0.0291(8) 0.0227(7) -0.0002(6) 0.0016(6) 0.0026(6)
C11 0.0459(10) 0.0298(8) 0.0436(10) -0.0039(7) 0.0012(8) 0.0013(7)
C12 0.0415(9) 0.0469(10) 0.0199(7) -0.0014(7) 0.0023(7) 0.0101(8)
C13 0.0250(7) 0.0269(7) 0.0257(7) 0.0022(6) 0.0043(6) 0.0043(6)
C14 0.0305(8) 0.0365(9) 0.0381(9) 0.0040(7) 0.0018(7) 0.0106(7)
C15 0.0393(9) 0.0338(9) 0.0320(8) -0.0042(7) 0.0083(7) 0.0055(7)
C20 0.0326(8) 0.0330(8) 0.0202(7) -0.0021(6) 0.0030(6) 0.0025(7)
C21 0.0479(11) 0.0517(11) 0.0286(8) -0.0098(8) 0.0016(8) 0.0171(9)
C22 0.0460(10) 0.0329(9) 0.0465(10) -0.0126(8) 0.0096(8) -0.0089(8)
C23 0.0207(7) 0.0257(7) 0.0225(7) 0.0032(6) 0.0010(5) -0.0018(5)
C24 0.0323(8) 0.0294(8) 0.0272(8) 0.0017(6) 0.0056(6) 0.0026(6)
C25 0.0334(8) 0.0359(8) 0.0236(7) 0.0064(6) 0.0006(6) 0.0026(7)
C30 0.0201(7) 0.0267(7) 0.0216(7) -0.0035(6) 0.0031(5) 0.0008(5)
C31 0.0260(7) 0.0400(9) 0.0258(7) 0.0030(7) 0.0042(6) 0.0016(7)
C32 0.0305(8) 0.0625(12) 0.0233(8) -0.0004(8) -0.0003(6) 0.0095(8)
C33 0.0230(8) 0.0580(11) 0.0341(9) -0.0194(8) -0.0022(6) 0.0030(7)
C34 0.0252(8) 0.0330(8) 0.0454(10) -0.0137(7) 0.0051(7) -0.0036(6)
C35 0.0266(7) 0.0271(7) 0.0312(8) -0.0025(6) 0.0031(6) -0.0005(6)
C36 0.0179(6) 0.0256(7) 0.0241(7) 0.0019(6) 0.0019(5) -0.0016(5)
C37 0.0239(7) 0.0291(8) 0.0268(7) -0.0024(6) 0.0038(6) -0.0013(6)
C38 0.0293(8) 0.0280(7) 0.0405(9) -0.0018(7) 0.0061(7) 0.0040(6)
C39 0.0320(8) 0.0306(8) 0.0409(9) 0.0091(7) 0.0009(7) 0.0048(7)
C40 0.0324(8) 0.0369(9) 0.0258(7) 0.0054(6) -0.0008(6) -0.0006(7)
C41 0.0270(7) 0.0268(7) 0.0244(7) -0.0005(6) 0.0011(6) -0.0018(6)
C42 0.0221(7) 0.0257(7) 0.0190(7) 0.0007(5) -0.0017(5) 0.0007(5)
C43 0.0319(8) 0.0269(7) 0.0225(7) 0.0033(6) 0.0003(6) -0.0027(6)
C44 0.0462(10) 0.0239(7) 0.0287(8) -0.0003(6) -0.0009(7) -0.0015(7)
C45 0.0420(10) 0.0326(8) 0.0314(8) -0.0071(7) 0.0013(7) 0.0089(7)
C46 0.0276(8) 0.0410(9) 0.0306(8) -0.0058(7) 0.0041(6) 0.0025(7)
C47 0.0244(7) 0.0289(7) 0.0280(8) -0.0032(6) 0.0006(6) -0.0019(6)
C1A 0.0206(10) 0.0305(15) 0.0249(11) 0.0044(9) 0.0038(8) -0.0044(9)
C1B 0.015(2) 0.018(3) 0.023(3) 0.002(2) 0.0062(18) 0.0033(18)
Ni1 0.01859(14) 0.02768(15) 0.01707(14) 0.00374(9) 0.00097(10) -0.00296(9)
O1 0.0218(5) 0.0519(7) 0.0249(6) 0.0122(5) -0.0022(4) -0.0084(5)
O2 0.0214(5) 0.0482(7) 0.0228(5) 0.0112(5) 0.0020(4) -0.0041(5)
O3 0.0214(5) 0.0345(6) 0.0284(5) 0.0066(4) 0.0050(4) -0.0019(4)
P2 0.02014(18) 0.02692(19) 0.01778(18) 0.00345(13) 0.00116(13) -0.00037(13)
P4 0.01970(18) 0.02684(19) 0.01665(17) 0.00227(13) 0.00161(13) -0.00134(13)
Si1 0.01868(19) 0.02248(19) 0.01939(19) 0.00133(14) 0.00154(14) -0.00173(14)

loop_
_atom_type_symbol
_atom_type_description
_atom_type_scat_dispersion_real
_atom_type_scat_dispersion_imag
_atom_type_scat_source
C C 0.0181 0.0091 'International Tables Vol C Tables 4.2.6.8 and 6.1.1.4'
H H 0.0000 0.0000 'International Tables Vol C Tables 4.2.6.8 and 6.1.1.4'
O O 0.0492 0.0322 'International Tables Vol C Tables 4.2.6.8 and 6.1.1.4'
Si Si 0.2541 0.3302 'International Tables Vol C Tables 4.2.6.8 and 6.1.1.4'
P P 0.2955 0.4335 'International Tables Vol C Tables 4.2.6.8 and 6.1.1.4'
Ni Ni -3.0029 0.5091 'International Tables Vol C Tables 4.2.6.8 and 6.1.1.4'

loop_
_geom_angle_atom_site_label_1
_geom_angle_atom_site_label_2
_geom_angle_atom_site_label_3
_geom_angle
_geom_angle_publ_flag
O2 C2 C1A 113.20(13) y
O2 C2 C1B 114.65(13) y
C1A C2 C1B 34.59(5) y
O2 C2 H2A 108.9 ?
C1A C2 H2A 108.9 ?
C1B C2 H2A 132.0 ?
O2 C2 H2B 108.9 ?
C1A C2 H2B 108.9 ?
C1B C2 H2B 76.5 ?
H2A C2 H2B 107.8 ?
O2 C2 H2C 108.6 ?
C1A C2 H2C 77.2 ?
C1B C2 H2C 108.6 ?
H2A C2 H2C 35.6 ?
H2B C2 H2C 135.1 ?
O2 C2 H2D 108.6 ?
C1A C2 H2D 133.7 ?
C1B C2 H2D 108.6 ?
H2A C2 H2D 74.1 ?
H2B C2 H2D 36.1 ?
H2C C2 H2D 107.6 ?
O1 C3 C1A 113.14(13) y
O1 C3 C1B 115.33(13) y
C1A C3 C1B 34.90(5) y
O1 C3 H3A 109.0 ?
C1A C3 H3A 109.0 ?
C1B C3 H3A 75.9 ?
O1 C3 H3B 109.0 ?
C1A C3 H3B 109.0 ?
C1B C3 H3B 131.5 ?
H3A C3 H3B 107.8 ?
O1 C3 H3C 108.4 ?
C1A C3 H3C 134.1 ?
C1B C3 H3C 108.5 ?
H3A C3 H3C 36.7 ?
H3B C3 H3C 73.7 ?
O1 C3 H3D 108.4 ?
C1A C3 H3D 77.1 ?
C1B C3 H3D 108.4 ?
H3A C3 H3D 135.4 ?
H3B C3 H3D 35.8 ?
H3C C3 H3D 107.5 ?
C12 C10 C11 110.63(14) y
C12 C10 P2 115.28(11) y
C11 C10 P2 108.60(12) y
C12 C10 H10 107.3 ?
C11 C10 H10 107.3 ?
P2 C10 H10 107.3 ?
C10 C11 H11A 109.5 ?
C10 C11 H11B 109.5 ?
H11A C11 H11B 109.5 ?
C10 C11 H11C 109.5 ?
H11A C11 H11C 109.5 ?
H11B C11 H11C 109.5 ?
C10 C12 H12A 109.5 ?
C10 C12 H12B 109.5 ?
H12A C12 H12B 109.5 ?
C10 C12 H12C 109.5 ?
H12A C12 H12C 109.5 ?
H12B C12 H12C 109.5 ?
C14 C13 C15 110.13(13) y
C14 C13 P2 113.05(11) y
C15 C13 P2 108.82(11) y
C14 C13 H13 108.2 ?
C15 C13 H13 108.2 ?
P2 C13 H13 108.2 ?
C13 C14 H14A 109.5 ?
C13 C14 H14B 109.5 ?
H14A C14 H14B 109.5 ?
C13 C14 H14C 109.5 ?
H14A C14 H14C 109.5 ?
H14B C14 H14C 109.5 ?
C13 C15 H15A 109.5 ?
C13 C15 H15B 109.5 ?
H15A C15 H15B 109.5 ?
C13 C15 H15C 109.5 ?
H15A C15 H15C 109.5 ?
H15B C15 H15C 109.5 ?
C22 C20 C21 111.62(15) y
C22 C20 P4 111.33(11) y
C21 C20 P4 109.13(11) y
C22 C20 H20 108.2 ?
C21 C20 H20 108.2 ?
P4 C20 H20 108.2 ?
C20 C21 H21A 109.5 ?
C20 C21 H21B 109.5 ?
H21A C21 H21B 109.5 ?
C20 C21 H21C 109.5 ?
H21A C21 H21C 109.5 ?
H21B C21 H21C 109.5 ?
C20 C22 H22A 109.5 ?
C20 C22 H22B 109.5 ?
H22A C22 H22B 109.5 ?
C20 C22 H22C 109.5 ?
H22A C22 H22C 109.5 ?
H22B C22 H22C 109.5 ?
C24 C23 C25 110.90(13) y
C24 C23 P4 109.19(10) y
C25 C23 P4 113.45(11) y
C24 C23 H23 107.7 ?
C25 C23 H23 107.7 ?
P4 C23 H23 107.7 ?
C23 C24 H24A 109.5 ?
C23 C24 H24B 109.5 ?
H24A C24 H24B 109.5 ?
C23 C24 H24C 109.5 ?
H24A C24 H24C 109.5 ?
H24B C24 H24C 109.5 ?
C23 C25 H25A 109.5 ?
C23 C25 H25B 109.5 ?
H25A C25 H25B 109.5 ?
C23 C25 H25C 109.5 ?
H25A C25 H25C 109.5 ?
H25B C25 H25C 109.5 ?
C31 C30 C35 117.12(14) y
C31 C30 SI1 120.86(12) y
C35 C30 SI1 122.01(12) y
C32 C31 C30 121.39(16) y
C32 C31 H31 119.3 ?
C30 C31 H31 119.3 ?
C33 C32 C31 119.95(17) y
C33 C32 H32 120.0 ?
C31 C32 H32 120.0 ?
C34 C33 C32 119.74(15) y
C34 C33 H33 120.1 ?
C32 C33 H33 120.1 ?
C33 C34 C35 120.12(16) y
C33 C34 H34 119.9 ?
C35 C34 H34 119.9 ?
C34 C35 C30 121.65(16) y
C34 C35 H35 119.2 ?
C30 C35 H35 119.2 ?
C41 C36 C37 117.01(14) y
C41 C36 SI1 123.58(11) y
C37 C36 SI1 119.39(11) y
C38 C37 C36 121.91(15) y
C38 C37 H37 119.0 ?
C36 C37 H37 119.0 ?
C37 C38 C39 119.74(15) y
C37 C38 H38 120.1 ?
C39 C38 H38 120.1 ?
C40 C39 C38 119.90(15) y
C40 C39 H39 120.0 ?
C38 C39 H39 120.0 ?
C39 C40 C41 119.87(15) y
C39 C40 H40 120.1 ?
C41 C40 H40 120.1 ?
C40 C41 C36 121.56(15) y
C40 C41 H41 119.2 ?
C36 C41 H41 119.2 ?
C47 C42 C43 117.28(14) y
C47 C42 SI1 121.15(11) y
C43 C42 SI1 121.44(11) y
C44 C43 C42 121.47(15) y
C44 C43 H43 119.3 ?
C42 C43 H43 119.3 ?
C45 C44 C43 119.84(15) y
C45 C44 H44 120.1 ?
C43 C44 H44 120.1 ?
C44 C45 C46 119.95(15) y
C44 C45 H45 120.0 ?
C46 C45 H45 120.0 ?
C45 C46 C47 119.86(16) y
C45 C46 H46 120.1 ?
C47 C46 H46 120.1 ?
C46 C47 C42 121.60(15) y
C46 C47 H47 119.2 ?
C42 C47 H47 119.2 ?
C3 C1A C2 110.36(16) y
C3 C1A NI1 115.86(14) y
C2 C1A NI1 115.46(13) y
C3 C1A H1A 104.6 ?
C2 C1A H1A 104.6 ?
NI1 C1A H1A 104.6 ?
C3 C1B C2 109.67(16) y
C3 C1B NI1 112.80(14) y
C2 C1B NI1 112.11(14) y
C3 C1B H1B 107.3 ?
C2 C1B H1B 107.3 ?
NI1 C1B H1B 107.3 ?
O3 NI1 C1A 163.63(10) y
O3 NI1 C1B 169.27(9) y
C1A NI1 C1B 26.37(2) y
O3 NI1 P4 94.53(3) y
C1A NI1 P4 84.07(6) y
C1B NI1 P4 81.67(6) y
O3 NI1 P2 101.01(3) y
C1A NI1 P2 82.97(6) y
C1B NI1 P2 81.79(6) y
P4 NI1 P2 162.945(18 y
C3 O1 P2 112.83(9) y
C2 O2 P4 112.98(9) y
SI1 O3 NI1 156.05(7) y
O1 P2 C10 102.10(7) y
O1 P2 C13 104.22(7) y
C10 P2 C13 107.39(7) y
O1 P2 NI1 107.64(4) y
C10 P2 NI1 119.82(5) y
C13 P2 NI1 113.93(5) y
O2 P4 C23 102.57(6) y
O2 P4 C20 102.92(7) y
C23 P4 C20 105.25(7) y
O2 P4 NI1 107.12(4) y
C23 P4 NI1 118.84(5) y
C20 P4 NI1 117.94(5) y
O3 SI1 C42 112.47(7) y
O3 SI1 C30 110.90(6) y
C42 SI1 C30 105.24(6) y
O3 SI1 C36 113.69(6) y
C42 SI1 C36 108.64(6) y
C30 SI1 C36 105.33(7) y

loop_
_geom_bond_atom_site_label_1
_geom_bond_atom_site_label_2
_geom_bond_distance
_geom_bond_publ_flag
C2 O2 1.4375(18) y
C2 C1a 1.519(2) y
C2 C1b 1.529(2) y
C2 H2a 0.9900 ?
C2 H2b 0.9900 ?
C2 H2c 0.9700 ?
C2 H2d 0.9700 ?
C3 O1 1.4324(18) y
C3 C1a 1.510(2) y
C3 C1b 1.512(2) y
C3 H3a 0.9900 ?
C3 H3b 0.9900 ?
C3 H3c 0.9700 ?
C3 H3d 0.9700 ?
C10 C12 1.531(2) y
C10 C11 1.532(2) y
C10 P2 1.8321(15) y
C10 H10 1.0000 ?
C11 H11a 0.9800 ?
C11 H11b 0.9800 ?
C11 H11c 0.9800 ?
C12 H12a 0.9800 ?
C12 H12b 0.9800 ?
C12 H12c 0.9800 ?
C13 C14 1.534(2) y
C13 C15 1.537(2) y
C13 P2 1.8452(16) y
C13 H13 1.0000 ?
C14 H14a 0.9800 ?
C14 H14b 0.9800 ?
C14 H14c 0.9800 ?
C15 H15a 0.9800 ?
C15 H15b 0.9800 ?
C15 H15c 0.9800 ?
C20 C22 1.523(2) y
C20 C21 1.530(2) y
C20 P4 1.8366(16) y
C20 H20 1.0000 ?
C21 H21a 0.9800 ?
C21 H21b 0.9800 ?
C21 H21c 0.9800 ?
C22 H22a 0.9800 ?
C22 H22b 0.9800 ?
C22 H22c 0.9800 ?
C23 C24 1.527(2) y
C23 C25 1.531(2) y
C23 P4 1.8279(15) y
C23 H23 1.0000 ?
C24 H24a 0.9800 ?
C24 H24b 0.9800 ?
C24 H24c 0.9800 ?
C25 H25a 0.9800 ?
C25 H25b 0.9800 ?
C25 H25c 0.9800 ?
C30 C31 1.397(2) y
C30 C35 1.397(2) y
C30 Si1 1.8931(15) y
C31 C32 1.393(2) y
C31 H31 0.9500 ?
C32 C33 1.386(3) y
C32 H32 0.9500 ?
C33 C34 1.375(3) y
C33 H33 0.9500 ?
C34 C35 1.389(2) y
C34 H34 0.9500 ?
C35 H35 0.9500 ?
C36 C41 1.398(2) y
C36 C37 1.402(2) y
C36 Si1 1.8940(15) y
C37 C38 1.388(2) y
C37 H37 0.9500 ?
C38 C39 1.389(3) y
C38 H38 0.9500 ?
C39 C40 1.384(3) y
C39 H39 0.9500 ?
C40 C41 1.397(2) y
C40 H40 0.9500 ?
C41 H41 0.9500 ?
C42 C47 1.402(2) y
C42 C43 1.405(2) y
C42 Si1 1.8898(15) y
C43 C44 1.393(2) y
C43 H43 0.9500 ?
C44 C45 1.388(3) y
C44 H44 0.9500 ?
C45 C46 1.390(3) y
C45 H45 0.9500 ?
C46 C47 1.390(2) y
C46 H46 0.9500 ?
C47 H47 0.9500 ?
C1a Ni1 1.9561(19) y
C1a H1a 1.0000 ?
C1b Ni1 2.010(2) y
C1b H1b 0.9800 ?
Ni1 O3 1.8826(11) y
Ni1 P4 2.1587(4) y
Ni1 P2 2.1632(4) y
O1 P2 1.6282(11) y
O2 P4 1.6313(11) y
O3 Si1 1.5807(11) y

loop_
_geom_torsion_atom_site_label_1
_geom_torsion_atom_site_label_2
_geom_torsion_atom_site_label_3
_geom_torsion_atom_site_label_4
_geom_torsion
_geom_torsion_publ_flag
C35 C30 C31 C32 -1.7(2) y
SI1 C30 C31 C32 179.60(13) y
C30 C31 C32 C33 0.8(3) y
C31 C32 C33 C34 0.9(3) y
C32 C33 C34 C35 -1.6(3) y
C33 C34 C35 C30 0.6(2) y
C31 C30 C35 C34 1.0(2) y
SI1 C30 C35 C34 179.69(12) y
C41 C36 C37 C38 -0.8(2) y
SI1 C36 C37 C38 177.30(12) y
C36 C37 C38 C39 0.0(2) y
C37 C38 C39 C40 0.5(3) y
C38 C39 C40 C41 -0.2(3) y
C39 C40 C41 C36 -0.7(2) y
C37 C36 C41 C40 1.1(2) y
SI1 C36 C41 C40 -176.89(12) y
C47 C42 C43 C44 0.2(2) y
SI1 C42 C43 C44 176.17(12) y
C42 C43 C44 C45 0.0(2) y
C43 C44 C45 C46 -0.3(3) y
C44 C45 C46 C47 0.3(3) y
C45 C46 C47 C42 -0.1(2) y
C43 C42 C47 C46 -0.1(2) y
SI1 C42 C47 C46 -176.16(12) y
O1 C3 C1A C2 -165.71(16) y
C1B C3 C1A C2 -64.13(18) y
O1 C3 C1A NI1 -32.1(2) y
C1B C3 C1A NI1 69.46(16) y
O2 C2 C1A C3 164.02(16) y
C1B C2 C1A C3 63.77(18) y
O2 C2 C1A NI1 30.2(2) y
C1B C2 C1A NI1 -70.02(16) y
O1 C3 C1B C2 157.54(16) y
C1A C3 C1B C2 62.88(17) y
O1 C3 C1B NI1 31.8(2) y
C1A C3 C1B NI1 -62.85(15) y
O2 C2 C1B C3 -158.66(16) y
C1A C2 C1B C3 -63.05(18) y
O2 C2 C1B NI1 -32.5(2) y
C1A C2 C1B NI1 63.07(14) y
C3 C1A NI1 O3 125.7(2) y
C2 C1A NI1 O3 -103.1(3) y
C3 C1A NI1 C1B -65.19(18) y
C2 C1A NI1 C1B 66.04(18) y
C3 C1A NI1 P4 -148.40(19) y
C2 C1A NI1 P4 -17.17(17) y
C3 C1A NI1 P2 20.49(17) y
C2 C1A NI1 P2 151.72(19) y
C3 C1B NI1 O3 -134.5(3) y
C2 C1B NI1 O3 101.1(4) y
C3 C1B NI1 C1A 62.17(17) y
C2 C1B NI1 C1A -62.22(17) y
C3 C1B NI1 P4 155.62(18) y
C2 C1B NI1 P4 31.23(15) y
C3 C1B NI1 P2 -28.55(16) y
C2 C1B NI1 P2 -152.95(17) y
C1A C3 O1 P2 25.2(2) y
C1B C3 O1 P2 -13.1(2) y
C1A C2 O2 P4 -27.1(2) y
C1B C2 O2 P4 10.8(2) y
C1A NI1 O3 SI1 -106.1(3) y
C1B NI1 O3 SI1 100.8(4) y
P4 NI1 O3 SI1 169.56(19) y
P2 NI1 O3 SI1 -3.4(2) y
C3 O1 P2 C10 -136.15(12) y
C3 O1 P2 C13 112.16(12) y
C3 O1 P2 NI1 -9.15(12) y
C12 C10 P2 O1 -64.85(13) y
C11 C10 P2 O1 59.92(12) y
C12 C10 P2 C13 44.44(14) y
C11 C10 P2 C13 169.20(11) y
C12 C10 P2 NI1 176.46(10) y
C11 C10 P2 NI1 -58.77(13) y
C14 C13 P2 O1 24.59(13) y
C15 C13 P2 O1 -98.10(11) y
C14 C13 P2 C10 -83.22(12) y
C15 C13 P2 C10 154.09(11) y
C14 C13 P2 NI1 141.62(10) y
C15 C13 P2 NI1 18.93(12) y
O3 NI1 P2 O1 -170.10(6) y
C1A NI1 P2 O1 -6.19(11) y
C1B NI1 P2 O1 20.40(10) y
P4 NI1 P2 O1 34.62(9) y
O3 NI1 P2 C10 -54.27(7) y
C1A NI1 P2 C10 109.64(11) y
C1B NI1 P2 C10 136.23(11) y
P4 NI1 P2 C10 150.45(8) y
O3 NI1 P2 C13 74.87(7) y
C1A NI1 P2 C13 -121.22(11) y
C1B NI1 P2 C13 -94.63(10) y
P4 NI1 P2 C13 -80.41(8) y
C2 O2 P4 C23 139.04(11) y
C2 O2 P4 C20 -111.83(11) y
C2 O2 P4 NI1 13.18(12) y
C24 C23 P4 O2 -86.38(11) y
C25 C23 P4 O2 37.86(12) y
C24 C23 P4 C20 166.26(10) y
C25 C23 P4 C20 -69.49(12) y
C24 C23 P4 NI1 31.46(12) y
C25 C23 P4 NI1 155.71(9) y
C22 C20 P4 O2 -175.72(12) y
C21 C20 P4 O2 60.64(13) y
C22 C20 P4 C23 -68.63(13) y
C21 C20 P4 C23 167.73(12) y
C22 C20 P4 NI1 66.65(13) y
C21 C20 P4 NI1 -56.99(13) y
O3 NI1 P4 O2 166.01(6) y
C1A NI1 P4 O2 2.39(10) y
C1B NI1 P4 O2 -24.08(10) y
P2 NI1 P4 O2 -38.31(9) y
O3 NI1 P4 C23 50.57(7) y
C1A NI1 P4 C23 -113.05(11) y
C1B NI1 P4 C23 -139.52(10) y
P2 NI1 P4 C23 -153.75(8) y
O3 NI1 P4 C20 -78.63(7) y
C1A NI1 P4 C20 117.75(11) y
C1B NI1 P4 C20 91.28(11) y
P2 NI1 P4 C20 77.05(9) y
NI1 O3 SI1 C42 89.31(19) y
NI1 O3 SI1 C30 -153.14(18) y
NI1 O3 SI1 C36 -34.7(2) y
C47 C42 SI1 O3 172.93(11) y
C43 C42 SI1 O3 -2.91(14) y
C47 C42 SI1 C30 52.08(13) y
C43 C42 SI1 C30 -123.76(12) y
C47 C42 SI1 C36 -60.32(13) y
C43 C42 SI1 C36 123.84(12) y
C31 C30 SI1 O3 -36.06(14) y
C35 C30 SI1 O3 145.34(12) y
C31 C30 SI1 C42 85.81(13) y
C35 C30 SI1 C42 -92.79(13) y
C31 C30 SI1 C36 -159.47(12) y
C35 C30 SI1 C36 21.93(14) y
C41 C36 SI1 O3 111.01(13) y
C37 C36 SI1 O3 -66.94(13) y
C41 C36 SI1 C42 -15.03(14) y
C37 C36 SI1 C42 167.01(11) y
C41 C36 SI1 C30 -127.37(12) y
C37 C36 SI1 C30 54.67(13) y
